data_7062590
loop_
_publ_author_name
'Bhunia, Sudip'
'Das, Pubali'
'Banerjee, Snehasis'
'Gomila, Rosa M.'
'Drew, Michael G. B.'
'Frontera, Antonio'
'Ray, Partha Pratim'
'Chattopadhyay, Shouvik'

_publ_section_title
;
 Fabrication of Schottky barrier diodes utilizing carboxylate bridged
 trinuclear mixed valence cobalt(iii/ii/iii) complexes of tetradentate
 N2O2 donor reduced Schiff base ligands
;
_journal_issue 30
_journal_name_full 'New Journal of Chemistry'
_journal_page_first 14202
_journal_page_last 14216
_journal_paper_doi 10.1039/D3NJ01829F
_journal_volume 47
_journal_year 2023
_chemical_formula_sum 'C62.5 H77.5 Cl1.5 Co3 N4 O16.5 S1.5'
_chemical_formula_weight 1426.84
_space_group_crystal_system monoclinic
_space_group_IT_number 14
_space_group_name_Hall '-P 2ybc'
_space_group_name_H-M_alt 'P 1 21/c 1'
_atom_sites_solution_hydrogens geom
_audit_creation_method SHELXL-2016/6
_audit_update_record
;
2023-06-15 deposited with the CCDC.	2023-06-20 downloaded from the CCDC.
;
_cell_angle_alpha 90
_cell_angle_beta 93.975(3)
_cell_angle_gamma 90
_cell_formula_units_Z 4
_cell_length_a 11.3402(9)
_cell_length_b 21.4904(16)
_cell_length_c 27.832(2)
_cell_measurement_reflns_used 900
_cell_measurement_temperature 273(2)
_cell_measurement_theta_max 25.074
_cell_measurement_theta_min 1.746
_cell_volume 6766.5(9)
_computing_cell_refinement 'SAINT (Bruker, 2000)'
_computing_data_collection 'SMART (Bruker, 2000)'
_computing_data_reduction SAINT
_computing_molecular_graphics 'Ortep-3 for Windows (Farrugia, 1999) and CAMERON (Watkin et al., 1993)'
_computing_publication_material 'PLATON (Spek, 2003)'
_computing_structure_refinement 'SHELXL-2016/6 (Sheldrick, 2016)'
_computing_structure_solution 'SHELXT 2014/5 (Sheldrick, 2014)'
_diffrn_ambient_temperature 273(2)
_diffrn_measured_fraction_theta_full 0.997
_diffrn_measured_fraction_theta_max 0.997
_diffrn_measurement_device_type 'Bruker D8 QUEST area detector'
_diffrn_measurement_method '\f and \w scans'
_diffrn_radiation_type MoK\a
_diffrn_radiation_wavelength 0.71073
_diffrn_reflns_av_R_equivalents 0.0904
_diffrn_reflns_av_unetI/netI 0.0817
_diffrn_reflns_Laue_measured_fraction_full 0.997
_diffrn_reflns_Laue_measured_fraction_max 0.997
_diffrn_reflns_limit_h_max 13
_diffrn_reflns_limit_h_min -13
_diffrn_reflns_limit_k_max 25
_diffrn_reflns_limit_k_min -25
_diffrn_reflns_limit_l_max 33
_diffrn_reflns_limit_l_min -33
_diffrn_reflns_number 56400
_diffrn_reflns_point_group_measured_fraction_full 0.997
_diffrn_reflns_point_group_measured_fraction_max 0.997
_diffrn_reflns_theta_full 25.074
_diffrn_reflns_theta_max 25.074
_diffrn_reflns_theta_min 1.746
_exptl_absorpt_coefficient_mu 0.900
_exptl_absorpt_correction_T_max 0.684
_exptl_absorpt_correction_T_min 0.509
_exptl_absorpt_correction_type multi-scan
_exptl_absorpt_process_details SADABS
_exptl_crystal_colour black
_exptl_crystal_colour_primary black
_exptl_crystal_density_diffrn 1.401
_exptl_crystal_description block
_exptl_crystal_F_000 2972
_exptl_crystal_size_max 0.6
_exptl_crystal_size_mid 0.4
_exptl_crystal_size_min 0.3
_refine_diff_density_max 1.151
_refine_diff_density_min -0.795
_refine_diff_density_rms 0.087
_refine_ls_extinction_method none
_refine_ls_goodness_of_fit_ref 1.017
_refine_ls_hydrogen_treatment constr
_refine_ls_matrix_type full
_refine_ls_number_parameters 898
_refine_ls_number_reflns 11967
_refine_ls_number_restraints 331
_refine_ls_restrained_S_all 1.031
_refine_ls_R_factor_all 0.1323
_refine_ls_R_factor_gt 0.0734
_refine_ls_shift/su_max 0.001
_refine_ls_shift/su_mean 0.000
_refine_ls_structure_factor_coef Fsqd
_refine_ls_weighting_details 'w=1/[\s^2^(Fo^2^)+(0.0883P)^2^+17.1374P] where P=(Fo^2^+2Fc^2^)/3'
_refine_ls_weighting_scheme calc
_refine_ls_wR_factor_gt 0.1783
_refine_ls_wR_factor_ref 0.2145
_reflns_Friedel_coverage 0.000
_reflns_number_gt 7188
_reflns_number_total 11967
_reflns_threshold_expression 'I > 2\s(I)'
_cod_data_source_file d3nj01829f2.cif
_cod_data_source_block 3
_cod_depositor_comments 'Adding full bibliography for 7062588--7062590.cif.'
_cod_original_cell_volume 6766.6(9)
_cod_original_sg_symbol_H-M 'P 21/c'
_cod_original_formula_sum 'C62.50 H77.50 Cl1.50 Co3 N4 O16.50 S1.50'
_cod_database_code 7062590
_shelx_shelxl_version_number 2016/6
_shelx_space_group_comment
;
The symmetry employed for this shelxl refinement is uniquely defined
by the following loop, which should always be used as a source of
symmetry information in preference to the above space-group names.
They are only intended as comments.
;

loop_
_space_group_symop_operation_xyz
'x, y, z'
'-x, y+1/2, -z+1/2'
'-x, -y, -z'
'x, -y-1/2, z-1/2'

loop_
_atom_site_label
_atom_site_type_symbol
_atom_site_fract_x
_atom_site_fract_y
_atom_site_fract_z
_atom_site_U_iso_or_equiv
_atom_site_adp_type
_atom_site_occupancy
_atom_site_site_symmetry_order
_atom_site_calc_flag
_atom_site_refinement_flags_posn
_atom_site_refinement_flags_adp
_atom_site_refinement_flags_occupancy
_atom_site_disorder_assembly
_atom_site_disorder_group
Co1 Co 0.47411(7) 0.69205(4) 0.81286(3) 0.0376(2) Uani 1 1 d . . . . .
Co2 Co 0.33127(7) 0.72924(4) 0.71961(3) 0.0414(2) Uani 1 1 d . . . . .
Co3 Co 0.20059(7) 0.78196(4) 0.62807(3) 0.0420(2) Uani 1 1 d . . . . .
O1 O 0.4577(3) 0.76346(19) 0.77164(14) 0.0415(10) Uani 1 1 d . . . . .
O2 O 0.3284(3) 0.6677(2) 0.77728(14) 0.0422(10) Uani 1 1 d . . . . .
O3 O 0.5699(3) 0.65026(19) 0.77053(14) 0.0388(10) Uani 1 1 d . . . . .
O4 O 0.4710(4) 0.6714(2) 0.69942(14) 0.0478(11) Uani 1 1 d . . . . .
O5B O 0.3979(7) 0.7291(5) 0.8654(3) 0.051(2) Uani 0.75 1 d . . P A 1
O6 O 0.1877(4) 0.7822(2) 0.74141(15) 0.0494(11) Uani 1 1 d . . . . .
O7 O 0.1050(3) 0.82075(19) 0.67187(15) 0.0436(10) Uani 1 1 d . . . . .
O8 O 0.2094(4) 0.7033(2) 0.66277(15) 0.0458(11) Uani 1 1 d . . . . .
O9 O 0.3434(3) 0.7972(2) 0.66777(15) 0.0455(11) Uani 1 1 d . . . . .
O10B O 0.2647(19) 0.7441(12) 0.5832(7) 0.040 Uiso 0.25 1 d D U P B 2
N1 N 0.6206(4) 0.7266(2) 0.84671(18) 0.0435(13) Uani 1 1 d . . . . .
H1 H 0.593212 0.742493 0.876996 0.052 Uiso 1 1 calc R U . . .
N2 N 0.4746(4) 0.6155(2) 0.85265(18) 0.0431(13) Uani 1 1 d . . . . .
H2 H 0.441937 0.628998 0.882619 0.052 Uiso 1 1 calc R U . . .
N3 N 0.0543(5) 0.7570(3) 0.58966(19) 0.0501(14) Uani 1 1 d . . . . .
H3 H 0.081447 0.745284 0.558239 0.060 Uiso 1 1 calc R U . . .
N4 N 0.2118(5) 0.8639(3) 0.59523(19) 0.0500(14) Uani 1 1 d . . . . .
H4 H 0.243258 0.853706 0.564270 0.060 Uiso 1 1 calc R U . . .
C1 C 0.4799(6) 0.8213(3) 0.7888(2) 0.0469(16) Uani 1 1 d . . . . .
C2 C 0.4001(6) 0.8700(3) 0.7794(3) 0.0551(18) Uani 1 1 d . . . . .
H2A H 0.329830 0.862445 0.761063 0.066 Uiso 1 1 calc R U . . .
C3 C 0.4235(7) 0.9282(4) 0.7965(3) 0.070(2) Uani 1 1 d . . . . .
H3A H 0.370496 0.960334 0.788733 0.084 Uiso 1 1 calc R U . . .
C4 C 0.5241(8) 0.9402(4) 0.8250(3) 0.081(3) Uani 1 1 d . . . . .
H4A H 0.538259 0.979921 0.837416 0.097 Uiso 1 1 calc R U . . .
C5 C 0.6044(7) 0.8930(4) 0.8353(3) 0.073(2) Uani 1 1 d . . . . .
H5 H 0.672846 0.901150 0.854695 0.088 Uiso 1 1 calc R U . . .
C6 C 0.5841(6) 0.8333(3) 0.8170(3) 0.0540(18) Uani 1 1 d . . . . .
C7 C 0.6749(6) 0.7832(3) 0.8244(3) 0.0542(18) Uani 1 1 d . . . . .
H7 H 0.735551 0.798971 0.848099 0.065 Uiso 1 1 calc R U . . .
C8 C 0.7361(7) 0.7685(4) 0.7794(3) 0.072(2) Uani 1 1 d . . . . .
H8A H 0.796340 0.737817 0.786582 0.108 Uiso 1 1 calc R U . . .
H8B H 0.771499 0.805648 0.767784 0.108 Uiso 1 1 calc R U . . .
H8C H 0.679542 0.752627 0.755212 0.108 Uiso 1 1 calc R U . . .
C9 C 0.7145(5) 0.6817(3) 0.8627(3) 0.0541(18) Uani 1 1 d . . . . .
H9A H 0.779318 0.704547 0.878951 0.065 Uiso 1 1 calc R U . . .
H9B H 0.744154 0.662460 0.834379 0.065 Uiso 1 1 calc R U . . .
C10 C 0.6767(6) 0.6306(3) 0.8961(2) 0.0492(17) Uani 1 1 d . . . . .
C11 C 0.6293(7) 0.6564(4) 0.9422(2) 0.072(2) Uani 1 1 d . . . . .
H11A H 0.687300 0.683389 0.957974 0.108 Uiso 1 1 calc R U . . .
H11B H 0.612935 0.622590 0.963293 0.108 Uiso 1 1 calc R U . . .
H11C H 0.557985 0.679364 0.934319 0.108 Uiso 1 1 calc R U . . .
C12 C 0.7888(6) 0.5913(4) 0.9093(3) 0.070(2) Uani 1 1 d . . . . .
H12A H 0.815291 0.572358 0.880763 0.104 Uiso 1 1 calc R U . . .
H12B H 0.770554 0.559563 0.931886 0.104 Uiso 1 1 calc R U . . .
H12C H 0.849922 0.617761 0.923519 0.104 Uiso 1 1 calc R U . . .
C13 C 0.5905(6) 0.5877(3) 0.8687(2) 0.0516(17) Uani 1 1 d . . . . .
H13A H 0.627220 0.572345 0.840575 0.062 Uiso 1 1 calc R U . . .
H13B H 0.576398 0.552112 0.888999 0.062 Uiso 1 1 calc R U . . .
C14 C 0.3905(6) 0.5640(3) 0.8338(3) 0.0568(19) Uani 1 1 d . . . . .
H14 H 0.392192 0.531791 0.858804 0.068 Uiso 1 1 calc R U . . .
C15 C 0.4270(6) 0.5323(3) 0.7877(3) 0.062(2) Uani 1 1 d . . . . .
H15A H 0.382078 0.494835 0.782264 0.093 Uiso 1 1 calc R U . . .
H15B H 0.509702 0.522412 0.791178 0.093 Uiso 1 1 calc R U . . .
H15C H 0.412119 0.559970 0.760885 0.093 Uiso 1 1 calc R U . . .
C16 C 0.2672(5) 0.5877(3) 0.8284(3) 0.0528(18) Uani 1 1 d . . . . .
C17 C 0.1770(7) 0.5580(4) 0.8506(3) 0.082(3) Uani 1 1 d . . . . .
H17 H 0.195144 0.525756 0.872097 0.098 Uiso 1 1 calc R U . . .
C18 C 0.0624(8) 0.5753(5) 0.8413(4) 0.111(4) Uani 1 1 d . . . . .
H18 H 0.002968 0.554706 0.856304 0.133 Uiso 1 1 calc R U . . .
C19 C 0.0341(7) 0.6231(5) 0.8098(4) 0.100(3) Uani 1 1 d . . . . .
H19 H -0.044483 0.634492 0.803251 0.120 Uiso 1 1 calc R U . . .
C20 C 0.1233(6) 0.6547(4) 0.7878(3) 0.071(2) Uani 1 1 d . . . . .
H20 H 0.104336 0.687045 0.766449 0.085 Uiso 1 1 calc R U . . .
C21 C 0.2399(5) 0.6377(3) 0.7977(2) 0.0490(17) Uani 1 1 d . . . . .
C22 C 0.5528(5) 0.6473(3) 0.7246(2) 0.0397(14) Uani 1 1 d . . . . .
C23 C 0.6445(5) 0.6099(3) 0.7007(2) 0.0438(15) Uani 1 1 d . . . . .
C24 C 0.7393(5) 0.5832(3) 0.7262(3) 0.0545(18) Uani 1 1 d . . . . .
H24 H 0.748566 0.588628 0.759395 0.065 Uiso 1 1 calc R U . . .
C25 C 0.8208(6) 0.5487(4) 0.7036(3) 0.072(2) Uani 1 1 d . . . . .
H25 H 0.884402 0.530969 0.721530 0.087 Uiso 1 1 calc R U . . .
C26 C 0.8093(7) 0.5402(4) 0.6554(4) 0.078(3) Uani 1 1 d . . . . .
H26 H 0.863982 0.516157 0.640303 0.094 Uiso 1 1 calc R U . . .
C27 C 0.7165(8) 0.5673(4) 0.6289(3) 0.084(3) Uani 1 1 d . . . . .
H27 H 0.709594 0.562648 0.595566 0.101 Uiso 1 1 calc R U . . .
C28 C 0.6333(6) 0.6015(4) 0.6515(3) 0.065(2) Uani 1 1 d . . . . .
H28 H 0.569526 0.618901 0.633455 0.078 Uiso 1 1 calc R U . . .
C29 C 0.1160(5) 0.8155(3) 0.7181(2) 0.0460(16) Uani 1 1 d . . . . .
C30 C 0.0352(5) 0.8581(3) 0.7437(2) 0.0470(16) Uani 1 1 d . . . . .
C31 C 0.0406(7) 0.8565(4) 0.7930(3) 0.076(2) Uani 1 1 d . . . . .
H31 H 0.090503 0.828767 0.810157 0.091 Uiso 1 1 calc R U . . .
C32 C -0.0320(8) 0.8982(5) 0.8173(3) 0.091(3) Uani 1 1 d . . . . .
H32 H -0.029882 0.897626 0.850754 0.109 Uiso 1 1 calc R U . . .
C33 C -0.1027(8) 0.9378(5) 0.7930(4) 0.090(3) Uani 1 1 d . . . . .
H33 H -0.149659 0.965007 0.809321 0.108 Uiso 1 1 calc R U . . .
C34 C -0.1065(8) 0.9388(4) 0.7450(4) 0.090(3) Uani 1 1 d . . . . .
H34 H -0.156226 0.966957 0.728289 0.107 Uiso 1 1 calc R U . . .
C35 C -0.0388(6) 0.8993(4) 0.7196(3) 0.072(2) Uani 1 1 d . . . . .
H35 H -0.043398 0.900578 0.686102 0.087 Uiso 1 1 calc R U . . .
C36 C 0.1826(6) 0.6497(3) 0.6394(2) 0.0493(16) Uani 1 1 d . . . . .
C37 C 0.2560(6) 0.5979(3) 0.6448(3) 0.0574(18) Uani 1 1 d . . . . .
H37 H 0.323509 0.599401 0.665739 0.069 Uiso 1 1 calc R U . . .
C38 C 0.2286(7) 0.5441(4) 0.6189(3) 0.071(2) Uani 1 1 d . . . . .
H38 H 0.278603 0.509920 0.622372 0.086 Uiso 1 1 calc R U . . .
C39 C 0.1282(7) 0.5406(4) 0.5880(3) 0.076(2) Uani 1 1 d . . . . .
H39 H 0.110597 0.504352 0.570689 0.091 Uiso 1 1 calc R U . . .
C40 C 0.0543(7) 0.5915(4) 0.5833(3) 0.068(2) Uani 1 1 d . . . . .
H40 H -0.012872 0.589372 0.562204 0.081 Uiso 1 1 calc R U . . .
C41 C 0.0777(6) 0.6457(3) 0.6092(2) 0.0534(17) Uani 1 1 d . . . . .
C42 C -0.0068(6) 0.6988(3) 0.6069(3) 0.0565(18) Uani 1 1 d . . . . .
H42 H -0.069756 0.688444 0.582272 0.068 Uiso 1 1 calc R U . . .
C43 C -0.0657(7) 0.7082(4) 0.6544(3) 0.071(2) Uani 1 1 d . . . . .
H43A H -0.005935 0.712721 0.680287 0.106 Uiso 1 1 calc R U . . .
H43B H -0.114256 0.672833 0.660332 0.106 Uiso 1 1 calc R U . . .
H43C H -0.113828 0.745011 0.652185 0.106 Uiso 1 1 calc R U . . .
C44 C -0.0362(6) 0.8064(3) 0.5783(3) 0.0577(19) Uani 1 1 d . . . . .
H44A H -0.064846 0.821431 0.608264 0.069 Uiso 1 1 calc R U . . .
H44B H -0.102624 0.788091 0.559579 0.069 Uiso 1 1 calc R U . . .
C45 C 0.0103(7) 0.8624(4) 0.5502(3) 0.063(2) Uani 1 1 d . . . . .
C46 C -0.0961(7) 0.9075(4) 0.5404(3) 0.082(3) Uani 1 1 d . . . . .
H46A H -0.162976 0.884631 0.526695 0.123 Uiso 1 1 calc R U . . .
H46B H -0.075283 0.939368 0.518415 0.123 Uiso 1 1 calc R U . . .
H46C H -0.115734 0.926156 0.570170 0.123 Uiso 1 1 calc R U . . .
C47 C 0.0548(8) 0.8428(4) 0.5020(3) 0.087(3) Uani 1 1 d . . . . .
H47A H 0.127939 0.820532 0.507522 0.131 Uiso 1 1 calc R U . . .
H47B H 0.067334 0.879043 0.482904 0.131 Uiso 1 1 calc R U . . .
H47C H -0.002733 0.816370 0.485361 0.131 Uiso 1 1 calc R U . . .
C48 C 0.1005(6) 0.8985(3) 0.5819(3) 0.0584(19) Uani 1 1 d . . . . .
H48A H 0.120174 0.936341 0.565258 0.070 Uiso 1 1 calc R U . . .
H48B H 0.064694 0.910404 0.611158 0.070 Uiso 1 1 calc R U . . .
C49 C 0.3005(6) 0.9104(3) 0.6183(3) 0.0586(19) Uani 1 1 d . . . . .
H49 H 0.306213 0.944852 0.595466 0.070 Uiso 1 1 calc R U . . .
C50 C 0.2634(6) 0.9384(4) 0.6652(3) 0.064(2) Uani 1 1 d . . . . .
H50A H 0.260937 0.906275 0.689114 0.096 Uiso 1 1 calc R U . . .
H50B H 0.186565 0.956873 0.659951 0.096 Uiso 1 1 calc R U . . .
H50C H 0.319471 0.969656 0.676226 0.096 Uiso 1 1 calc R U . . .
C51 C 0.4198(6) 0.8812(4) 0.6245(3) 0.0589(19) Uani 1 1 d . . . . .
C52 C 0.5178(7) 0.9102(4) 0.6065(4) 0.086(3) Uani 1 1 d . . . . .
H52 H 0.506312 0.944965 0.586791 0.103 Uiso 1 1 calc R U . . .
C53 C 0.6302(8) 0.8889(5) 0.6170(5) 0.114(4) Uani 1 1 d . . . . .
H53 H 0.694644 0.909475 0.605480 0.136 Uiso 1 1 calc R U . . .
C54 C 0.6463(8) 0.8364(5) 0.6450(4) 0.113(4) Uani 1 1 d . . . . .
H54 H 0.722474 0.821892 0.652952 0.135 Uiso 1 1 calc R U . . .
C55 C 0.5502(6) 0.8046(4) 0.6617(3) 0.077(2) Uani 1 1 d . . . . .
H55 H 0.562393 0.768351 0.679542 0.092 Uiso 1 1 calc R U . . .
C56 C 0.4369(5) 0.8268(3) 0.6517(3) 0.0529(18) Uani 1 1 d . . . . .
S1 S 0.2793(2) 0.76357(14) 0.86254(9) 0.0647(7) Uani 0.75 1 d . . P A 1
C57 C 0.1962(10) 0.7241(7) 0.9048(5) 0.099(4) Uani 0.75 1 d . . P A 1
H57A H 0.188402 0.681032 0.895855 0.148 Uiso 0.75 1 calc R U P A 1
H57B H 0.119172 0.742541 0.905083 0.148 Uiso 0.75 1 calc R U P A 1
H57C H 0.236010 0.727225 0.936263 0.148 Uiso 0.75 1 calc R U P A 1
C58 C 0.3092(13) 0.8313(7) 0.8948(5) 0.097(6) Uani 0.75 1 d . . P A 1
H58A H 0.346690 0.821183 0.925757 0.146 Uiso 0.75 1 calc R U P A 1
H58B H 0.236686 0.853116 0.898872 0.146 Uiso 0.75 1 calc R U P A 1
H58C H 0.360794 0.857230 0.877524 0.146 Uiso 0.75 1 calc R U P A 1
O72 O 0.3309(19) 0.6863(8) 0.9164(6) 0.077(6) Uiso 0.25 1 d D . P A 2
C71 C 0.333(2) 0.7346(8) 0.8925(6) 0.049(7) Uiso 0.25 1 d D . P A 2
C73 C 0.2585(17) 0.7889(10) 0.9075(8) 0.050(7) Uiso 0.25 1 d G . P A 2
C74 C 0.1502(18) 0.7789(9) 0.9268(8) 0.070(9) Uiso 0.25 1 d G . P A 2
H74 H 0.121001 0.738689 0.929169 0.084 Uiso 0.25 1 calc R U P A 2
C75 C 0.0855(17) 0.8291(12) 0.9424(8) 0.088(11) Uiso 0.25 1 d G . P A 2
H75 H 0.013055 0.822382 0.955221 0.106 Uiso 0.25 1 calc R U P A 2
C76 C 0.129(2) 0.8892(10) 0.9388(9) 0.108(13) Uiso 0.25 1 d G . P A 2
H76 H 0.085895 0.922754 0.949198 0.129 Uiso 0.25 1 calc R U P A 2
C77 C 0.237(2) 0.8992(9) 0.9195(10) 0.119(15) Uiso 0.25 1 d G . P A 2
H77 H 0.266681 0.939432 0.917122 0.143 Uiso 0.25 1 calc R U P A 2
C78 C 0.3022(18) 0.8491(12) 0.9039(9) 0.059(12) Uiso 0.25 1 d G . P A 2
H78 H 0.374628 0.855739 0.891068 0.071 Uiso 0.25 1 calc R U P A 2
S2 S 0.3967(2) 0.71257(12) 0.57660(9) 0.0571(6) Uani 0.75 1 d . . P B 1
C59 C 0.3608(12) 0.6524(5) 0.5366(4) 0.088(4) Uani 0.75 1 d . . P B 1
H59A H 0.315464 0.668555 0.508999 0.132 Uiso 0.75 1 calc R U P B 1
H59B H 0.315071 0.621726 0.552174 0.132 Uiso 0.75 1 calc R U P B 1
H59C H 0.431935 0.633680 0.526648 0.132 Uiso 0.75 1 calc R U P B 1
C60 C 0.4928(11) 0.7560(6) 0.5428(5) 0.096(4) Uani 0.75 1 d . . P B 1
H60A H 0.563585 0.732546 0.539030 0.144 Uiso 0.75 1 calc R U P B 1
H60B H 0.512488 0.794316 0.559183 0.144 Uiso 0.75 1 calc R U P B 1
H60C H 0.454767 0.764930 0.511647 0.144 Uiso 0.75 1 calc R U P B 1
O82 O 0.3379(13) 0.7983(6) 0.5248(5) 0.040 Uiso 0.25 1 d D U P B 2
C81 C 0.3325(17) 0.7519(8) 0.5508(6) 0.040 Uiso 0.25 1 d D U P B 2
C83 C 0.4173(12) 0.6959(7) 0.5306(6) 0.040 Uiso 0.25 1 d G U P B 2
C84 C 0.5244(13) 0.7147(5) 0.5139(6) 0.040 Uiso 0.25 1 d G U P B 2
H84 H 0.545345 0.756542 0.514797 0.048 Uiso 0.25 1 calc R U P B 2
C85 C 0.6002(11) 0.6710(7) 0.4960(6) 0.040 Uiso 0.25 1 d G U P B 2
H85 H 0.671925 0.683563 0.484819 0.048 Uiso 0.25 1 calc R U P B 2
C86 C 0.5690(12) 0.6084(6) 0.4946(5) 0.040 Uiso 0.25 1 d G U P B 2
H86 H 0.619704 0.579171 0.482625 0.048 Uiso 0.25 1 calc R U P B 2
C87 C 0.4618(13) 0.5896(5) 0.5113(6) 0.040 Uiso 0.25 1 d G U P B 2
H87 H 0.440904 0.547757 0.510408 0.048 Uiso 0.25 1 calc R U P B 2
C88 C 0.3860(11) 0.6333(7) 0.5292(6) 0.040 Uiso 0.25 1 d G U P B 2
H88 H 0.314323 0.620735 0.540386 0.048 Uiso 0.25 1 calc R U P B 2
Cl1 Cl 0.3631(5) 0.5501(2) 0.98578(15) 0.0917(14) Uani 0.5 1 d D U P . .
O11 O 0.3675(13) 0.5584(6) 0.9392(3) 0.143(5) Uani 0.5 1 d D U P . .
O12 O 0.2703(13) 0.5165(6) 0.9947(5) 0.184(7) Uani 0.5 1 d D U P . .
O13 O 0.3555(11) 0.6050(4) 1.0066(4) 0.103(4) Uani 0.5 1 d D U P . .
O14 O 0.4597(13) 0.5205(6) 1.0025(5) 0.177(6) Uani 0.5 1 d D U P . .
O10A O 0.2877(6) 0.7500(5) 0.5743(3) 0.061(2) Uani 0.75 1 d . . P B 1
O5A O 0.380(2) 0.7415(13) 0.8541(6) 0.045(9) Uiso 0.25 1 d D . P A 2
Cl2 Cl -0.0615(6) 0.8237(3) 0.9556(2) 0.135(2) Uani 0.5 1 d D U P C 1
O5 O -0.0976(15) 0.8848(5) 0.9492(6) 0.252(9) Uani 0.5 1 d D U P C 1
O10 O 0.0494(10) 0.8223(7) 0.9796(5) 0.173(6) Uani 0.5 1 d D U P C 1
O15 O -0.0572(13) 0.7951(7) 0.9113(4) 0.209(8) Uani 0.5 1 d D U P C 1
O16 O -0.1409(13) 0.7925(8) 0.9826(6) 0.287(12) Uani 0.5 1 d D U P C 1
Cl3 Cl -0.2642(5) 0.8374(3) 0.9732(2) 0.123(2) Uani 0.5 1 d D U P D 3
O17 O -0.2956(13) 0.8625(8) 1.0164(4) 0.245(9) Uani 0.5 1 d D U P D 3
O18 O -0.1911(12) 0.7864(6) 0.9824(6) 0.241(9) Uani 0.5 1 d D U P D 3
O19 O -0.2049(12) 0.8818(6) 0.9479(5) 0.211(8) Uani 0.5 1 d D U P D 3
O1A O -0.3651(10) 0.8187(6) 0.9460(4) 0.136(5) Uani 0.5 1 d D U P D 3

loop_
_atom_site_aniso_label
_atom_site_aniso_U_11
_atom_site_aniso_U_22
_atom_site_aniso_U_33
_atom_site_aniso_U_23
_atom_site_aniso_U_13
_atom_site_aniso_U_12
Co1 0.0295(4) 0.0411(5) 0.0420(5) 0.0007(4) 0.0009(3) 0.0014(4)
Co2 0.0315(4) 0.0505(6) 0.0417(5) 0.0039(4) -0.0006(4) 0.0075(4)
Co3 0.0373(5) 0.0470(6) 0.0416(5) 0.0047(4) 0.0026(4) 0.0048(4)
O1 0.042(2) 0.037(3) 0.046(2) 0.0000(19) -0.0005(19) 0.0029(19)
O2 0.029(2) 0.048(3) 0.050(2) 0.002(2) -0.0001(19) -0.0004(19)
O3 0.030(2) 0.044(3) 0.042(2) -0.0010(19) 0.0007(18) 0.0056(18)
O4 0.040(2) 0.059(3) 0.044(2) -0.002(2) -0.001(2) 0.013(2)
O5B 0.043(4) 0.069(6) 0.042(4) -0.005(4) 0.002(4) 0.021(4)
O6 0.039(2) 0.060(3) 0.049(3) 0.003(2) 0.000(2) 0.015(2)
O7 0.038(2) 0.046(3) 0.047(3) 0.002(2) 0.004(2) 0.0079(19)
O8 0.043(2) 0.049(3) 0.044(2) 0.003(2) -0.003(2) 0.001(2)
O9 0.032(2) 0.053(3) 0.052(3) 0.009(2) 0.0018(19) 0.001(2)
N1 0.037(3) 0.045(3) 0.047(3) -0.006(2) -0.003(2) 0.001(2)
N2 0.035(3) 0.046(3) 0.047(3) 0.007(2) 0.002(2) 0.005(2)
N3 0.047(3) 0.057(4) 0.046(3) 0.001(3) 0.003(3) 0.009(3)
N4 0.049(3) 0.048(4) 0.053(3) 0.008(3) 0.009(3) 0.007(3)
C1 0.044(4) 0.047(4) 0.051(4) 0.006(3) 0.012(3) 0.006(3)
C2 0.050(4) 0.050(5) 0.065(4) 0.003(4) 0.002(3) 0.004(3)
C3 0.072(5) 0.051(5) 0.086(6) 0.001(4) -0.004(5) 0.013(4)
C4 0.085(6) 0.043(5) 0.113(7) -0.004(5) -0.006(6) 0.000(4)
C5 0.062(5) 0.052(5) 0.103(6) -0.016(5) -0.014(5) -0.012(4)
C6 0.049(4) 0.044(4) 0.068(5) 0.001(4) -0.003(4) -0.002(3)
C7 0.038(4) 0.044(4) 0.080(5) 0.004(4) -0.004(3) -0.006(3)
C8 0.057(5) 0.065(6) 0.097(6) 0.013(5) 0.017(4) -0.005(4)
C9 0.036(4) 0.058(5) 0.067(5) -0.005(4) -0.008(3) 0.003(3)
C10 0.049(4) 0.048(4) 0.049(4) 0.001(3) -0.009(3) 0.006(3)
C11 0.078(5) 0.086(6) 0.051(4) -0.005(4) -0.008(4) 0.012(5)
C12 0.061(5) 0.070(6) 0.074(5) 0.001(4) -0.022(4) 0.013(4)
C13 0.049(4) 0.049(4) 0.055(4) 0.004(3) -0.004(3) 0.008(3)
C14 0.041(4) 0.049(4) 0.080(5) 0.017(4) 0.000(4) 0.000(3)
C15 0.051(4) 0.052(5) 0.082(5) -0.004(4) -0.010(4) -0.002(4)
C16 0.031(3) 0.046(4) 0.082(5) 0.007(4) 0.008(3) -0.006(3)
C17 0.052(5) 0.083(7) 0.114(7) 0.032(5) 0.022(5) -0.002(4)
C18 0.053(5) 0.109(9) 0.176(11) 0.047(8) 0.042(6) -0.012(5)
C19 0.034(4) 0.102(8) 0.167(10) 0.031(7) 0.024(5) -0.003(5)
C20 0.033(4) 0.077(6) 0.102(6) 0.016(5) 0.001(4) 0.005(4)
C21 0.031(3) 0.056(5) 0.060(4) 0.001(3) 0.006(3) -0.006(3)
C22 0.029(3) 0.035(4) 0.055(4) 0.001(3) 0.003(3) -0.002(3)
C23 0.036(3) 0.045(4) 0.052(4) -0.002(3) 0.007(3) 0.003(3)
C24 0.040(4) 0.053(5) 0.071(5) -0.004(4) 0.005(3) 0.007(3)
C25 0.043(4) 0.072(6) 0.103(7) 0.003(5) 0.014(4) 0.010(4)
C26 0.065(5) 0.065(6) 0.109(7) -0.011(5) 0.040(5) 0.015(4)
C27 0.089(6) 0.093(7) 0.073(6) -0.015(5) 0.033(5) 0.012(6)
C28 0.054(4) 0.079(6) 0.062(5) -0.005(4) 0.010(4) 0.018(4)
C29 0.038(4) 0.048(4) 0.053(4) -0.003(3) 0.011(3) -0.002(3)
C30 0.032(3) 0.053(4) 0.057(4) -0.005(3) 0.009(3) -0.002(3)
C31 0.055(5) 0.098(7) 0.073(6) -0.017(5) 0.000(4) 0.017(4)
C32 0.075(6) 0.120(9) 0.079(6) -0.032(6) 0.020(5) 0.010(6)
C33 0.067(6) 0.079(7) 0.127(9) -0.017(6) 0.036(6) 0.020(5)
C34 0.079(6) 0.084(7) 0.109(8) 0.014(6) 0.033(6) 0.036(5)
C35 0.055(5) 0.088(6) 0.075(5) 0.007(5) 0.015(4) 0.033(4)
C36 0.049(4) 0.047(4) 0.052(4) 0.003(3) 0.009(3) -0.004(3)
C37 0.054(4) 0.048(5) 0.069(5) 0.008(4) -0.001(4) 0.000(4)
C38 0.077(6) 0.051(5) 0.086(6) 0.010(4) 0.002(5) 0.005(4)
C39 0.082(6) 0.060(6) 0.083(6) -0.005(5) -0.006(5) -0.007(5)
C40 0.066(5) 0.059(5) 0.075(5) -0.004(4) -0.011(4) -0.002(4)
C41 0.054(4) 0.048(5) 0.057(4) 0.002(3) -0.002(3) 0.000(3)
C42 0.048(4) 0.051(5) 0.069(5) 0.006(4) -0.008(4) -0.003(3)
C43 0.054(5) 0.066(6) 0.094(6) 0.009(4) 0.015(4) -0.005(4)
C44 0.047(4) 0.066(5) 0.059(4) 0.007(4) -0.010(3) 0.007(4)
C45 0.064(5) 0.069(5) 0.057(4) 0.015(4) 0.000(4) 0.026(4)
C46 0.078(6) 0.086(7) 0.081(6) 0.018(5) -0.007(5) 0.028(5)
C47 0.106(7) 0.100(7) 0.056(5) 0.013(5) 0.006(5) 0.034(6)
C48 0.058(4) 0.056(5) 0.061(4) 0.013(4) -0.001(4) 0.011(4)
C49 0.051(4) 0.049(5) 0.077(5) 0.018(4) 0.007(4) -0.002(3)
C50 0.061(5) 0.059(5) 0.072(5) -0.008(4) 0.004(4) -0.002(4)
C51 0.047(4) 0.057(5) 0.074(5) 0.000(4) 0.017(4) -0.006(4)
C52 0.069(6) 0.066(6) 0.128(8) 0.009(5) 0.036(5) -0.014(5)
C53 0.056(6) 0.098(8) 0.193(12) 0.034(8) 0.050(7) -0.007(5)
C54 0.049(5) 0.111(9) 0.181(11) 0.046(8) 0.030(6) 0.012(5)
C55 0.047(4) 0.071(6) 0.113(7) 0.028(5) 0.017(4) -0.001(4)
C56 0.033(4) 0.064(5) 0.063(4) 0.003(4) 0.009(3) 0.005(3)
S1 0.0589(15) 0.082(2) 0.0543(14) -0.0007(13) 0.0109(12) 0.0241(14)
C57 0.079(8) 0.126(12) 0.098(9) -0.015(8) 0.051(7) -0.002(8)
C58 0.126(13) 0.087(11) 0.081(9) -0.035(9) 0.022(8) 0.033(9)
S2 0.0578(14) 0.0612(17) 0.0538(14) 0.0014(12) 0.0155(12) 0.0166(12)
C59 0.135(11) 0.059(8) 0.074(8) -0.013(6) 0.041(7) 0.025(7)
C60 0.095(9) 0.093(10) 0.108(10) -0.014(8) 0.071(8) -0.013(7)
Cl1 0.117(3) 0.097(3) 0.065(2) -0.017(2) 0.031(2) -0.022(3)
O11 0.158(11) 0.191(12) 0.084(6) 0.014(7) 0.039(7) -0.005(10)
O12 0.185(10) 0.168(12) 0.207(13) -0.014(10) 0.075(10) -0.078(9)
O13 0.125(9) 0.084(7) 0.105(8) -0.016(6) 0.052(7) -0.003(6)
O14 0.182(8) 0.165(9) 0.180(9) -0.011(7) -0.007(7) 0.021(6)
O10A 0.046(4) 0.096(6) 0.045(4) -0.002(4) 0.036(3) 0.007(4)
Cl2 0.147(5) 0.141(5) 0.116(4) 0.010(4) 0.000(4) 0.026(4)
O5 0.284(16) 0.176(10) 0.292(16) 0.017(11) -0.007(13) 0.059(11)
O10 0.163(9) 0.183(13) 0.167(12) -0.075(10) -0.028(9) 0.029(9)
O15 0.235(14) 0.221(14) 0.162(10) -0.044(10) -0.041(10) 0.022(12)
O16 0.257(15) 0.303(17) 0.310(17) 0.049(13) 0.076(13) -0.053(13)
Cl3 0.129(4) 0.126(4) 0.113(4) 0.004(3) -0.002(3) -0.028(3)
O17 0.274(16) 0.283(16) 0.177(10) -0.082(11) 0.018(10) -0.042(12)
O18 0.207(14) 0.211(13) 0.294(17) 0.031(11) -0.054(12) 0.025(10)
O19 0.186(13) 0.201(13) 0.248(14) 0.051(11) 0.022(11) -0.065(10)
O1A 0.152(9) 0.134(11) 0.118(9) 0.023(8) -0.026(8) -0.026(8)

loop_
_atom_type_symbol
_atom_type_description
_atom_type_scat_dispersion_real
_atom_type_scat_dispersion_imag
_atom_type_scat_source
C C 0.0033 0.0016 'International Tables Vol C Tables 4.2.6.8 and 6.1.1.4'
H H 0.0000 0.0000 'International Tables Vol C Tables 4.2.6.8 and 6.1.1.4'
Cl Cl 0.1484 0.1585 'International Tables Vol C Tables 4.2.6.8 and 6.1.1.4'
Co Co 0.3494 0.9721 'International Tables Vol C Tables 4.2.6.8 and 6.1.1.4'
N N 0.0061 0.0033 'International Tables Vol C Tables 4.2.6.8 and 6.1.1.4'
O O 0.0106 0.0060 'International Tables Vol C Tables 4.2.6.8 and 6.1.1.4'
S S 0.1246 0.1234 'International Tables Vol C Tables 4.2.6.8 and 6.1.1.4'

loop_
_geom_angle_atom_site_label_1
_geom_angle_atom_site_label_2
_geom_angle_atom_site_label_3
_geom_angle
_geom_angle_site_symmetry_1
_geom_angle_site_symmetry_3
_geom_angle_publ_flag
O3 Co1 O1 92.48(17) . . ?
O3 Co1 O5B 169.1(3) . . ?
O1 Co1 O5B 95.4(3) . . ?
O3 Co1 O5A 175.2(7) . . ?
O1 Co1 O5A 83.1(6) . . ?
O3 Co1 O2 93.42(17) . . ?
O1 Co1 O2 82.34(17) . . ?
O5B Co1 O2 95.1(3) . . ?
O5A Co1 O2 88.1(8) . . ?
O3 Co1 N2 88.53(19) . . ?
O1 Co1 N2 174.04(19) . . ?
O5B Co1 N2 84.5(3) . . ?
O5A Co1 N2 96.0(6) . . ?
O2 Co1 N2 91.74(19) . . ?
O3 Co1 N1 88.58(19) . . ?
O1 Co1 N1 91.61(19) . . ?
O5B Co1 N1 83.7(3) . . ?
O5A Co1 N1 89.5(8) . . ?
O2 Co1 N1 173.7(2) . . ?
N2 Co1 N1 94.3(2) . . ?
O9 Co2 O2 173.61(17) . . ?
O9 Co2 O1 99.15(16) . . ?
O2 Co2 O1 74.77(16) . . ?
O9 Co2 O8 74.58(17) . . ?
O2 Co2 O8 111.50(16) . . ?
O1 Co2 O8 173.73(17) . . ?
O9 Co2 O6 84.78(17) . . ?
O2 Co2 O6 93.89(16) . . ?
O1 Co2 O6 96.67(16) . . ?
O8 Co2 O6 83.10(17) . . ?
O9 Co2 O4 98.22(17) . . ?
O2 Co2 O4 83.29(16) . . ?
O1 Co2 O4 84.32(16) . . ?
O8 Co2 O4 96.26(16) . . ?
O6 Co2 O4 176.67(18) . . ?
O10B Co3 O7 170.2(8) . . ?
O10B Co3 O9 96.8(8) . . ?
O7 Co3 O9 92.99(18) . . ?
O10B Co3 O8 86.5(8) . . ?
O7 Co3 O8 94.33(18) . . ?
O9 Co3 O8 81.42(18) . . ?
O7 Co3 O10A 170.8(3) . . ?
O9 Co3 O10A 92.8(3) . . ?
O8 Co3 O10A 93.6(3) . . ?
O10B Co3 N3 81.9(8) . . ?
O7 Co3 N3 88.3(2) . . ?
O9 Co3 N3 173.9(2) . . ?
O8 Co3 N3 92.6(2) . . ?
O10A Co3 N3 86.6(3) . . ?
O10B Co3 N4 92.4(8) . . ?
O7 Co3 N4 87.9(2) . . ?
O9 Co3 N4 92.0(2) . . ?
O8 Co3 N4 173.2(2) . . ?
O10A Co3 N4 84.7(3) . . ?
N3 Co3 N4 94.0(2) . . ?
C1 O1 Co1 121.1(4) . . ?
C1 O1 Co2 132.0(4) . . ?
Co1 O1 Co2 99.54(18) . . ?
C21 O2 Co1 123.1(4) . . ?
C21 O2 Co2 132.8(4) . . ?
Co1 O2 Co2 99.42(18) . . ?
C22 O3 Co1 126.4(4) . . ?
C22 O4 Co2 129.8(4) . . ?
S1 O5B Co1 126.9(6) . . ?
C29 O6 Co2 130.9(4) . . ?
C29 O7 Co3 126.0(4) . . ?
C36 O8 Co3 120.1(4) . . ?
C36 O8 Co2 134.8(4) . . ?
Co3 O8 Co2 98.68(19) . . ?
C56 O9 Co3 122.9(4) . . ?
C56 O9 Co2 131.4(4) . . ?
Co3 O9 Co2 100.77(18) . . ?
C81 O10B Co3 142(2) . . ?
C9 N1 C7 109.9(5) . . ?
C9 N1 Co1 117.2(4) . . ?
C7 N1 Co1 117.0(4) . . ?
C9 N1 H1 103.5 . . ?
C7 N1 H1 103.5 . . ?
Co1 N1 H1 103.5 . . ?
C13 N2 C14 109.3(5) . . ?
C13 N2 Co1 118.1(4) . . ?
C14 N2 Co1 115.6(4) . . ?
C13 N2 H2 104.0 . . ?
C14 N2 H2 104.0 . . ?
Co1 N2 H2 104.0 . . ?
C44 N3 C42 109.2(5) . . ?
C44 N3 Co3 117.2(4) . . ?
C42 N3 Co3 115.7(4) . . ?
C44 N3 H3 104.3 . . ?
C42 N3 H3 104.3 . . ?
Co3 N3 H3 104.3 . . ?
C48 N4 C49 107.4(5) . . ?
C48 N4 Co3 118.4(4) . . ?
C49 N4 Co3 116.6(4) . . ?
C48 N4 H4 104.2 . . ?
C49 N4 H4 104.2 . . ?
Co3 N4 H4 104.2 . . ?
O1 C1 C6 119.9(6) . . ?
O1 C1 C2 121.4(6) . . ?
C6 C1 C2 118.7(7) . . ?
C3 C2 C1 121.1(7) . . ?
C3 C2 H2A 119.5 . . ?
C1 C2 H2A 119.5 . . ?
C2 C3 C4 120.7(8) . . ?
C2 C3 H3A 119.6 . . ?
C4 C3 H3A 119.6 . . ?
C3 C4 C5 119.6(8) . . ?
C3 C4 H4A 120.2 . . ?
C5 C4 H4A 120.2 . . ?
C4 C5 C6 120.7(7) . . ?
C4 C5 H5 119.7 . . ?
C6 C5 H5 119.7 . . ?
C1 C6 C5 119.1(7) . . ?
C1 C6 C7 119.6(6) . . ?
C5 C6 C7 121.2(6) . . ?
C6 C7 C8 112.8(6) . . ?
C6 C7 N1 109.9(5) . . ?
C8 C7 N1 113.3(6) . . ?
C6 C7 H7 106.8 . . ?
C8 C7 H7 106.8 . . ?
N1 C7 H7 106.8 . . ?
C7 C8 H8A 109.5 . . ?
C7 C8 H8B 109.5 . . ?
H8A C8 H8B 109.5 . . ?
C7 C8 H8C 109.5 . . ?
H8A C8 H8C 109.5 . . ?
H8B C8 H8C 109.5 . . ?
N1 C9 C10 115.2(5) . . ?
N1 C9 H9A 108.5 . . ?
C10 C9 H9A 108.5 . . ?
N1 C9 H9B 108.5 . . ?
C10 C9 H9B 108.5 . . ?
H9A C9 H9B 107.5 . . ?
C13 C10 C9 109.5(5) . . ?
C13 C10 C11 113.0(6) . . ?
C9 C10 C11 112.5(6) . . ?
C13 C10 C12 106.2(6) . . ?
C9 C10 C12 106.1(6) . . ?
C11 C10 C12 109.1(6) . . ?
C10 C11 H11A 109.5 . . ?
C10 C11 H11B 109.5 . . ?
H11A C11 H11B 109.5 . . ?
C10 C11 H11C 109.5 . . ?
H11A C11 H11C 109.5 . . ?
H11B C11 H11C 109.5 . . ?
C10 C12 H12A 109.5 . . ?
C10 C12 H12B 109.5 . . ?
H12A C12 H12B 109.5 . . ?
C10 C12 H12C 109.5 . . ?
H12A C12 H12C 109.5 . . ?
H12B C12 H12C 109.5 . . ?
N2 C13 C10 115.8(5) . . ?
N2 C13 H13A 108.3 . . ?
C10 C13 H13A 108.3 . . ?
N2 C13 H13B 108.3 . . ?
C10 C13 H13B 108.3 . . ?
H13A C13 H13B 107.4 . . ?
C16 C14 N2 110.3(6) . . ?
C16 C14 C15 111.9(6) . . ?
N2 C14 C15 114.1(5) . . ?
C16 C14 H14 106.7 . . ?
N2 C14 H14 106.7 . . ?
C15 C14 H14 106.7 . . ?
C14 C15 H15A 109.5 . . ?
C14 C15 H15B 109.5 . . ?
H15A C15 H15B 109.5 . . ?
C14 C15 H15C 109.5 . . ?
H15A C15 H15C 109.5 . . ?
H15B C15 H15C 109.5 . . ?
C17 C16 C21 119.2(6) . . ?
C17 C16 C14 121.1(7) . . ?
C21 C16 C14 119.6(6) . . ?
C18 C17 C16 121.0(8) . . ?
C18 C17 H17 119.5 . . ?
C16 C17 H17 119.5 . . ?
C17 C18 C19 120.3(8) . . ?
C17 C18 H18 119.9 . . ?
C19 C18 H18 119.9 . . ?
C18 C19 C20 120.0(8) . . ?
C18 C19 H19 120.0 . . ?
C20 C19 H19 120.0 . . ?
C21 C20 C19 119.8(8) . . ?
C21 C20 H20 120.1 . . ?
C19 C20 H20 120.1 . . ?
O2 C21 C20 121.3(6) . . ?
O2 C21 C16 119.1(5) . . ?
C20 C21 C16 119.6(6) . . ?
O4 C22 O3 126.9(5) . . ?
O4 C22 C23 119.1(6) . . ?
O3 C22 C23 114.0(5) . . ?
C24 C23 C28 118.2(6) . . ?
C24 C23 C22 122.4(6) . . ?
C28 C23 C22 119.4(6) . . ?
C25 C24 C23 121.2(7) . . ?
C25 C24 H24 119.4 . . ?
C23 C24 H24 119.4 . . ?
C26 C25 C24 120.5(8) . . ?
C26 C25 H25 119.8 . . ?
C24 C25 H25 119.8 . . ?
C25 C26 C27 119.7(7) . . ?
C25 C26 H26 120.2 . . ?
C27 C26 H26 120.2 . . ?
C26 C27 C28 120.1(8) . . ?
C26 C27 H27 119.9 . . ?
C28 C27 H27 119.9 . . ?
C23 C28 C27 120.3(7) . . ?
C23 C28 H28 119.8 . . ?
C27 C28 H28 119.8 . . ?
O6 C29 O7 126.2(6) . . ?
O6 C29 C30 120.2(6) . . ?
O7 C29 C30 113.5(6) . . ?
C35 C30 C31 119.5(7) . . ?
C35 C30 C29 122.3(6) . . ?
C31 C30 C29 118.2(6) . . ?
C30 C31 C32 118.3(8) . . ?
C30 C31 H31 120.9 . . ?
C32 C31 H31 120.9 . . ?
C33 C32 C31 120.9(9) . . ?
C33 C32 H32 119.5 . . ?
C31 C32 H32 119.5 . . ?
C32 C33 C34 119.9(8) . . ?
C32 C33 H33 120.1 . . ?
C34 C33 H33 120.1 . . ?
C33 C34 C35 121.8(9) . . ?
C33 C34 H34 119.1 . . ?
C35 C34 H34 119.1 . . ?
C30 C35 C34 119.6(8) . . ?
C30 C35 H35 120.2 . . ?
C34 C35 H35 120.2 . . ?
O8 C36 C37 121.2(6) . . ?
O8 C36 C41 119.5(6) . . ?
C37 C36 C41 119.3(7) . . ?
C38 C37 C36 120.0(7) . . ?
C38 C37 H37 120.0 . . ?
C36 C37 H37 120.0 . . ?
C39 C38 C37 121.1(8) . . ?
C39 C38 H38 119.5 . . ?
C37 C38 H38 119.5 . . ?
C40 C39 C38 119.0(8) . . ?
C40 C39 H39 120.5 . . ?
C38 C39 H39 120.5 . . ?
C39 C40 C41 121.6(7) . . ?
C39 C40 H40 119.2 . . ?
C41 C40 H40 119.2 . . ?
C40 C41 C36 119.0(7) . . ?
C40 C41 C42 121.5(7) . . ?
C36 C41 C42 119.6(6) . . ?
C41 C42 N3 109.7(6) . . ?
C41 C42 C43 112.4(6) . . ?
N3 C42 C43 113.4(6) . . ?
C41 C42 H42 107.0 . . ?
N3 C42 H42 107.0 . . ?
C43 C42 H42 107.0 . . ?
C42 C43 H43A 109.5 . . ?
C42 C43 H43B 109.5 . . ?
H43A C43 H43B 109.5 . . ?
C42 C43 H43C 109.5 . . ?
H43A C43 H43C 109.5 . . ?
H43B C43 H43C 109.5 . . ?
N3 C44 C45 114.0(6) . . ?
N3 C44 H44A 108.8 . . ?
C45 C44 H44A 108.8 . . ?
N3 C44 H44B 108.8 . . ?
C45 C44 H44B 108.8 . . ?
H44A C44 H44B 107.7 . . ?
C48 C45 C47 113.7(7) . . ?
C48 C45 C44 110.0(6) . . ?
C47 C45 C44 112.0(7) . . ?
C48 C45 C46 105.5(6) . . ?
C47 C45 C46 108.6(6) . . ?
C44 C45 C46 106.5(6) . . ?
C45 C46 H46A 109.5 . . ?
C45 C46 H46B 109.5 . . ?
H46A C46 H46B 109.5 . . ?
C45 C46 H46C 109.5 . . ?
H46A C46 H46C 109.5 . . ?
H46B C46 H46C 109.5 . . ?
C45 C47 H47A 109.5 . . ?
C45 C47 H47B 109.5 . . ?
H47A C47 H47B 109.5 . . ?
C45 C47 H47C 109.5 . . ?
H47A C47 H47C 109.5 . . ?
H47B C47 H47C 109.5 . . ?
N4 C48 C45 114.6(6) . . ?
N4 C48 H48A 108.6 . . ?
C45 C48 H48A 108.6 . . ?
N4 C48 H48B 108.6 . . ?
C45 C48 H48B 108.6 . . ?
H48A C48 H48B 107.6 . . ?
C51 C49 C50 111.6(6) . . ?
C51 C49 N4 109.8(6) . . ?
C50 C49 N4 113.9(6) . . ?
C51 C49 H49 107.0 . . ?
C50 C49 H49 107.0 . . ?
N4 C49 H49 107.0 . . ?
C49 C50 H50A 109.5 . . ?
C49 C50 H50B 109.5 . . ?
H50A C50 H50B 109.5 . . ?
C49 C50 H50C 109.5 . . ?
H50A C50 H50C 109.5 . . ?
H50B C50 H50C 109.5 . . ?
C52 C51 C56 118.9(7) . . ?
C52 C51 C49 120.6(7) . . ?
C56 C51 C49 120.4(6) . . ?
C53 C52 C51 121.8(9) . . ?
C53 C52 H52 119.1 . . ?
C51 C52 H52 119.1 . . ?
C52 C53 C54 118.8(8) . . ?
C52 C53 H53 120.6 . . ?
C54 C53 H53 120.6 . . ?
C53 C54 C55 120.9(8) . . ?
C53 C54 H54 119.5 . . ?
C55 C54 H54 119.5 . . ?
C56 C55 C54 120.2(8) . . ?
C56 C55 H55 119.9 . . ?
C54 C55 H55 119.9 . . ?
O9 C56 C55 121.0(7) . . ?
O9 C56 C51 119.6(6) . . ?
C55 C56 C51 119.4(7) . . ?
O5B S1 C58 103.8(6) . . ?
O5B S1 C57 103.8(6) . . ?
C58 S1 C57 98.8(6) . . ?
S1 C57 H57A 109.5 . . ?
S1 C57 H57B 109.5 . . ?
H57A C57 H57B 109.5 . . ?
S1 C57 H57C 109.5 . . ?
H57A C57 H57C 109.5 . . ?
H57B C57 H57C 109.5 . . ?
S1 C58 H58A 109.5 . . ?
S1 C58 H58B 109.5 . . ?
H58A C58 H58B 109.5 . . ?
S1 C58 H58C 109.5 . . ?
H58A C58 H58C 109.5 . . ?
H58B C58 H58C 109.5 . . ?
O72 C71 O5A 126.5(18) . . ?
O72 C71 C73 117.7(17) . . ?
O5A C71 C73 115.3(18) . . ?
C74 C73 C78 120.0 . . ?
C74 C73 C71 120.8(17) . . ?
C78 C73 C71 119.2(17) . . ?
C73 C74 C75 120.0 . . ?
C73 C74 H74 120.0 . . ?
C75 C74 H74 120.0 . . ?
C76 C75 C74 120.0 . . ?
C76 C75 H75 120.0 . . ?
C74 C75 H75 120.0 . . ?
C75 C76 C77 120.0 . . ?
C75 C76 H76 120.0 . . ?
C77 C76 H76 120.0 . . ?
C78 C77 C76 120.0 . . ?
C78 C77 H77 120.0 . . ?
C76 C77 H77 120.0 . . ?
C77 C78 C73 120.0 . . ?
C77 C78 H78 120.0 . . ?
C73 C78 H78 120.0 . . ?
O10A S2 C59 102.7(6) . . ?
O10A S2 C60 103.7(5) . . ?
C59 S2 C60 100.3(6) . . ?
S2 C59 H59A 109.5 . . ?
S2 C59 H59B 109.5 . . ?
H59A C59 H59B 109.5 . . ?
S2 C59 H59C 109.5 . . ?
H59A C59 H59C 109.5 . . ?
H59B C59 H59C 109.5 . . ?
S2 C60 H60A 109.5 . . ?
S2 C60 H60B 109.5 . . ?
H60A C60 H60B 109.5 . . ?
S2 C60 H60C 109.5 . . ?
H60A C60 H60C 109.5 . . ?
H60B C60 H60C 109.5 . . ?
O10B C81 O82 126.5(18) . . ?
O10B C81 C83 123.5(16) . . ?
O82 C81 C83 109.4(13) . . ?
C84 C83 C88 120.0 . . ?
C84 C83 C81 116.2(11) . . ?
C88 C83 C81 123.8(11) . . ?
C85 C84 C83 120.0 . . ?
C85 C84 H84 120.0 . . ?
C83 C84 H84 120.0 . . ?
C84 C85 C86 120.0 . . ?
C84 C85 H85 120.0 . . ?
C86 C85 H85 120.0 . . ?
C87 C86 C85 120.0 . . ?
C87 C86 H86 120.0 . . ?
C85 C86 H86 120.0 . . ?
C86 C87 C88 120.0 . . ?
C86 C87 H87 120.0 . . ?
C88 C87 H87 120.0 . . ?
C87 C88 C83 120.0 . . ?
C87 C88 H88 120.0 . . ?
C83 C88 H88 120.0 . . ?
O11 Cl1 O12 110.3(7) . . ?
O11 Cl1 O13 108.7(6) . . ?
O12 Cl1 O13 109.3(6) . . ?
O11 Cl1 O14 109.0(6) . . ?
O12 Cl1 O14 108.9(6) . . ?
O13 Cl1 O14 110.6(6) . . ?
O14 O14 Cl1 150.3(19) 3_667 . ?
S2 O10A Co3 128.3(5) . . ?
C71 O5A Co1 137.2(18) . . ?
O5 Cl2 O15 109.50(11) . . ?
O5 Cl2 O10 109.50(11) . . ?
O15 Cl2 O10 109.49(11) . . ?
O5 Cl2 O16 109.45(11) . . ?
O15 Cl2 O16 109.45(11) . . ?
O10 Cl2 O16 109.44(11) . . ?
O19 Cl3 O17 109.50(11) . . ?
O19 Cl3 O18 109.47(11) . . ?
O17 Cl3 O18 109.45(11) . . ?
O19 Cl3 O1A 109.49(11) . . ?
O17 Cl3 O1A 109.46(11) . . ?
O18 Cl3 O1A 109.45(11) . . ?

loop_
_geom_bond_atom_site_label_1
_geom_bond_atom_site_label_2
_geom_bond_distance
_geom_bond_site_symmetry_2
_geom_bond_publ_flag
Co1 O3 1.885(4) . ?
Co1 O1 1.918(4) . ?
Co1 O5B 1.923(7) . ?
Co1 O5A 1.94(2) . ?
Co1 O2 1.939(4) . ?
Co1 N2 1.983(5) . ?
Co1 N1 1.995(5) . ?
Co2 O9 2.064(4) . ?
Co2 O2 2.082(4) . ?
Co2 O1 2.099(4) . ?
Co2 O8 2.103(4) . ?
Co2 O6 2.110(4) . ?
Co2 O4 2.120(4) . ?
Co3 O10B 1.70(2) . ?
Co3 O7 1.881(4) . ?
Co3 O9 1.924(4) . ?
Co3 O8 1.947(4) . ?
Co3 O10A 1.974(6) . ?
Co3 N3 1.984(5) . ?
Co3 N4 1.991(5) . ?
O1 C1 1.350(8) . ?
O2 C21 1.350(7) . ?
O3 C22 1.280(7) . ?
O4 C22 1.238(7) . ?
O5B S1 1.533(8) . ?
O6 C29 1.234(7) . ?
O7 C29 1.288(7) . ?
O8 C36 1.346(8) . ?
O9 C56 1.341(7) . ?
O10B C81 1.235(12) . ?
N1 C9 1.481(8) . ?
N1 C7 1.516(8) . ?
N1 H1 0.9800 . ?
N2 C13 1.483(7) . ?
N2 C14 1.529(8) . ?
N2 H2 0.9800 . ?
N3 C44 1.495(8) . ?
N3 C42 1.523(9) . ?
N3 H3 0.9800 . ?
N4 C48 1.489(8) . ?
N4 C49 1.529(9) . ?
N4 H4 0.9800 . ?
C1 C6 1.395(9) . ?
C1 C2 1.396(9) . ?
C2 C3 1.359(10) . ?
C2 H2A 0.9300 . ?
C3 C4 1.369(11) . ?
C3 H3A 0.9300 . ?
C4 C5 1.380(11) . ?
C4 H4A 0.9300 . ?
C5 C6 1.396(10) . ?
C5 H5 0.9300 . ?
C6 C7 1.494(9) . ?
C7 C8 1.507(10) . ?
C7 H7 0.9800 . ?
C8 H8A 0.9600 . ?
C8 H8B 0.9600 . ?
C8 H8C 0.9600 . ?
C9 C10 1.519(9) . ?
C9 H9A 0.9700 . ?
C9 H9B 0.9700 . ?
C10 C13 1.511(9) . ?
C10 C11 1.530(9) . ?
C10 C12 1.549(9) . ?
C11 H11A 0.9600 . ?
C11 H11B 0.9600 . ?
C11 H11C 0.9600 . ?
C12 H12A 0.9600 . ?
C12 H12B 0.9600 . ?
C12 H12C 0.9600 . ?
C13 H13A 0.9700 . ?
C13 H13B 0.9700 . ?
C14 C16 1.485(9) . ?
C14 C15 1.535(10) . ?
C14 H14 0.9800 . ?
C15 H15A 0.9600 . ?
C15 H15B 0.9600 . ?
C15 H15C 0.9600 . ?
C16 C17 1.386(9) . ?
C16 C21 1.395(9) . ?
C17 C18 1.359(11) . ?
C17 H17 0.9300 . ?
C18 C19 1.374(13) . ?
C18 H18 0.9300 . ?
C19 C20 1.395(11) . ?
C19 H19 0.9300 . ?
C20 C21 1.381(9) . ?
C20 H20 0.9300 . ?
C22 C23 1.504(8) . ?
C23 C24 1.373(9) . ?
C23 C28 1.379(9) . ?
C24 C25 1.372(10) . ?
C24 H24 0.9300 . ?
C25 C26 1.350(11) . ?
C25 H25 0.9300 . ?
C26 C27 1.373(12) . ?
C26 H26 0.9300 . ?
C27 C28 1.381(10) . ?
C27 H27 0.9300 . ?
C28 H28 0.9300 . ?
C29 C30 1.509(9) . ?
C30 C35 1.363(9) . ?
C30 C31 1.371(10) . ?
C31 C32 1.419(11) . ?
C31 H31 0.9300 . ?
C32 C33 1.324(12) . ?
C32 H32 0.9300 . ?
C33 C34 1.333(12) . ?
C33 H33 0.9300 . ?
C34 C35 1.373(11) . ?
C34 H34 0.9300 . ?
C35 H35 0.9300 . ?
C36 C37 1.392(9) . ?
C36 C41 1.410(9) . ?
C37 C38 1.386(10) . ?
C37 H37 0.9300 . ?
C38 C39 1.380(10) . ?
C38 H38 0.9300 . ?
C39 C40 1.378(11) . ?
C39 H39 0.9300 . ?
C40 C41 1.387(10) . ?
C40 H40 0.9300 . ?
C41 C42 1.489(9) . ?
C42 C43 1.535(10) . ?
C42 H42 0.9800 . ?
C43 H43A 0.9600 . ?
C43 H43B 0.9600 . ?
C43 H43C 0.9600 . ?
C44 C45 1.549(10) . ?
C44 H44A 0.9700 . ?
C44 H44B 0.9700 . ?
C45 C48 1.516(10) . ?
C45 C47 1.524(10) . ?
C45 C46 1.556(10) . ?
C46 H46A 0.9600 . ?
C46 H46B 0.9600 . ?
C46 H46C 0.9600 . ?
C47 H47A 0.9600 . ?
C47 H47B 0.9600 . ?
C47 H47C 0.9600 . ?
C48 H48A 0.9700 . ?
C48 H48B 0.9700 . ?
C49 C51 1.490(9) . ?
C49 C50 1.523(10) . ?
C49 H49 0.9800 . ?
C50 H50A 0.9600 . ?
C50 H50B 0.9600 . ?
C50 H50C 0.9600 . ?
C51 C52 1.398(10) . ?
C51 C56 1.398(10) . ?
C52 C53 1.367(12) . ?
C52 H52 0.9300 . ?
C53 C54 1.377(13) . ?
C53 H53 0.9300 . ?
C54 C55 1.391(11) . ?
C54 H54 0.9300 . ?
C55 C56 1.381(9) . ?
C55 H55 0.9300 . ?
S1 C58 1.731(14) . ?
S1 C57 1.773(12) . ?
C57 H57A 0.9600 . ?
C57 H57B 0.9600 . ?
C57 H57C 0.9600 . ?
C58 H58A 0.9600 . ?
C58 H58B 0.9600 . ?
C58 H58C 0.9600 . ?
O72 C71 1.235(12) . ?
C71 O5A 1.235(12) . ?
C71 C73 1.52(3) . ?
C73 C74 1.3900 . ?
C73 C78 1.3900 . ?
C74 C75 1.3900 . ?
C74 H74 0.9300 . ?
C75 C76 1.3900 . ?
C75 H75 0.9300 . ?
C76 C77 1.3900 . ?
C76 H76 0.9300 . ?
C77 C78 1.3900 . ?
C77 H77 0.9300 . ?
C78 H78 0.9300 . ?
S2 O10A 1.472(9) . ?
S2 C59 1.735(11) . ?
S2 C60 1.757(10) . ?
C59 H59A 0.9600 . ?
C59 H59B 0.9600 . ?
C59 H59C 0.9600 . ?
C60 H60A 0.9600 . ?
C60 H60B 0.9600 . ?
C60 H60C 0.9600 . ?
O82 C81 1.235(12) . ?
C81 C83 1.66(2) . ?
C83 C84 1.3900 . ?
C83 C88 1.3900 . ?
C84 C85 1.3900 . ?
C84 H84 0.9300 . ?
C85 C86 1.3900 . ?
C85 H85 0.9300 . ?
C86 C87 1.3900 . ?
C86 H86 0.9300 . ?
C87 C88 1.3900 . ?
C87 H87 0.9300 . ?
C88 H88 0.9300 . ?
Cl1 O11 1.313(8) . ?
Cl1 O12 1.314(8) . ?
Cl1 O13 1.319(8) . ?
Cl1 O14 1.323(14) . ?
O14 O14 1.29(2) 3_667 ?
Cl2 O5 1.383(9) . ?
Cl2 O15 1.383(9) . ?
Cl2 O10 1.383(9) . ?
Cl2 O16 1.383(9) . ?
Cl3 O19 1.386(9) . ?
Cl3 O17 1.386(9) . ?
Cl3 O18 1.387(9) . ?
Cl3 O1A 1.387(9) . ?

loop_
_geom_hbond_atom_site_label_D
_geom_hbond_atom_site_label_H
_geom_hbond_atom_site_label_A
_geom_hbond_distance_DH
_geom_hbond_distance_HA
_geom_hbond_distance_DA
_geom_hbond_angle_DHA
_geom_hbond_site_symmetry_A
N1 H1 O1A 0.98 2.54 3.395(13) 145.2 1_655
N2 H2 O72 0.98 2.04 2.92(2) 148.7 .
N2 H2 O11 0.98 2.38 3.031(11) 123.1 .
N3 H3 O10 0.98 2.63 3.503(16) 148.3 4_575
N4 H4 O82 0.98 1.98 2.874(15) 149.7 .
N4 H4 O13 0.98 2.30 3.123(11) 141.5 4_575
C2 H2A O6 0.93 2.40 3.181(9) 142.0 .
C8 H8C O1 0.96 2.60 3.151(8) 116.9 .
C8 H8C O3 0.96 2.58 3.163(9) 119.6 .
C14 H14 O11 0.98 2.35 2.965(11) 120.4 .
C15 H15C O2 0.96 2.55 3.122(8) 118.0 .
C20 H20 O6 0.93 2.38 3.138(10) 138.7 .
C37 H37 O4 0.93 2.42 3.199(9) 141.4 .
C43 H43A O8 0.96 2.53 3.114(8) 119.2 .
C50 H50A O7 0.96 2.57 3.114(9) 115.9 .
C50 H50A O9 0.96 2.61 3.166(9) 117.4 .
C55 H55 O4 0.93 2.41 3.201(9) 142.9 .
C57 H57B O15 0.96 2.31 3.270(19) 173.8 .

loop_
_geom_torsion_atom_site_label_1
_geom_torsion_atom_site_label_2
_geom_torsion_atom_site_label_3
_geom_torsion_atom_site_label_4
_geom_torsion
_geom_torsion_site_symmetry_1
_geom_torsion_site_symmetry_2
_geom_torsion_site_symmetry_3
_geom_torsion_site_symmetry_4
_geom_torsion_publ_flag
O1 Co1 O3 C22 -43.4(5) . . . . ?
O5B Co1 O3 C22 -180(58) . . . . ?
O2 Co1 O3 C22 39.1(5) . . . . ?
N2 Co1 O3 C22 130.8(5) . . . . ?
N1 Co1 O3 C22 -134.9(5) . . . . ?
O9 Co3 O7 C29 -41.2(5) . . . . ?
O8 Co3 O7 C29 40.5(5) . . . . ?
N3 Co3 O7 C29 132.9(5) . . . . ?
N4 Co3 O7 C29 -133.1(5) . . . . ?
O9 Co3 O10B C81 -67(3) . . . . ?
O8 Co3 O10B C81 -148(3) . . . . ?
N3 Co3 O10B C81 119(3) . . . . ?
N4 Co3 O10B C81 25(3) . . . . ?
Co1 O1 C1 C6 48.8(7) . . . . ?
Co2 O1 C1 C6 -167.7(4) . . . . ?
Co1 O1 C1 C2 -130.8(5) . . . . ?
Co2 O1 C1 C2 12.7(9) . . . . ?
O1 C1 C2 C3 -179.5(7) . . . . ?
C6 C1 C2 C3 0.9(10) . . . . ?
C1 C2 C3 C4 -2.4(12) . . . . ?
C2 C3 C4 C5 2.0(13) . . . . ?
C3 C4 C5 C6 0.0(14) . . . . ?
O1 C1 C6 C5 -178.6(6) . . . . ?
C2 C1 C6 C5 1.0(10) . . . . ?
O1 C1 C6 C7 5.0(10) . . . . ?
C2 C1 C6 C7 -175.3(6) . . . . ?
C4 C5 C6 C1 -1.4(12) . . . . ?
C4 C5 C6 C7 174.8(8) . . . . ?
C1 C6 C7 C8 69.9(8) . . . . ?
C5 C6 C7 C8 -106.4(8) . . . . ?
C1 C6 C7 N1 -57.6(9) . . . . ?
C5 C6 C7 N1 126.1(7) . . . . ?
C9 N1 C7 C6 -169.3(6) . . . . ?
Co1 N1 C7 C6 53.8(7) . . . . ?
C9 N1 C7 C8 63.5(7) . . . . ?
Co1 N1 C7 C8 -73.4(6) . . . . ?
C7 N1 C9 C10 166.0(6) . . . . ?
Co1 N1 C9 C10 -57.2(7) . . . . ?
N1 C9 C10 C13 67.8(7) . . . . ?
N1 C9 C10 C11 -58.8(7) . . . . ?
N1 C9 C10 C12 -178.0(6) . . . . ?
C14 N2 C13 C10 -170.0(6) . . . . ?
Co1 N2 C13 C10 55.2(7) . . . . ?
C9 C10 C13 N2 -66.5(7) . . . . ?
C11 C10 C13 N2 59.7(8) . . . . ?
C12 C10 C13 N2 179.3(6) . . . . ?
C13 N2 C14 C16 166.7(6) . . . . ?
Co1 N2 C14 C16 -57.3(7) . . . . ?
C13 N2 C14 C15 -66.3(7) . . . . ?
Co1 N2 C14 C15 69.8(6) . . . . ?
N2 C14 C16 C17 -125.2(8) . . . . ?
C15 C14 C16 C17 106.5(9) . . . . ?
N2 C14 C16 C21 59.6(9) . . . . ?
C15 C14 C16 C21 -68.6(9) . . . . ?
C21 C16 C17 C18 2.6(14) . . . . ?
C14 C16 C17 C18 -172.5(9) . . . . ?
C16 C17 C18 C19 -0.5(17) . . . . ?
C17 C18 C19 C20 -0.9(18) . . . . ?
C18 C19 C20 C21 0.0(16) . . . . ?
Co1 O2 C21 C20 136.3(6) . . . . ?
Co2 O2 C21 C20 -14.1(10) . . . . ?
Co1 O2 C21 C16 -45.3(8) . . . . ?
Co2 O2 C21 C16 164.3(5) . . . . ?
C19 C20 C21 O2 -179.4(8) . . . . ?
C19 C20 C21 C16 2.2(12) . . . . ?
C17 C16 C21 O2 178.1(7) . . . . ?
C14 C16 C21 O2 -6.7(10) . . . . ?
C17 C16 C21 C20 -3.5(11) . . . . ?
C14 C16 C21 C20 171.7(7) . . . . ?
Co2 O4 C22 O3 2.7(9) . . . . ?
Co2 O4 C22 C23 -177.4(4) . . . . ?
Co1 O3 C22 O4 0.4(9) . . . . ?
Co1 O3 C22 C23 -179.5(4) . . . . ?
O4 C22 C23 C24 178.3(6) . . . . ?
O3 C22 C23 C24 -1.8(9) . . . . ?
O4 C22 C23 C28 -2.2(9) . . . . ?
O3 C22 C23 C28 177.7(6) . . . . ?
C28 C23 C24 C25 -0.4(11) . . . . ?
C22 C23 C24 C25 179.1(6) . . . . ?
C23 C24 C25 C26 0.0(12) . . . . ?
C24 C25 C26 C27 1.1(13) . . . . ?
C25 C26 C27 C28 -2.0(14) . . . . ?
C24 C23 C28 C27 -0.4(11) . . . . ?
C22 C23 C28 C27 -179.9(7) . . . . ?
C26 C27 C28 C23 1.6(13) . . . . ?
Co2 O6 C29 O7 7.7(10) . . . . ?
Co2 O6 C29 C30 -168.5(4) . . . . ?
Co3 O7 C29 O6 -3.2(9) . . . . ?
Co3 O7 C29 C30 173.3(4) . . . . ?
O6 C29 C30 C35 174.6(7) . . . . ?
O7 C29 C30 C35 -2.1(9) . . . . ?
O6 C29 C30 C31 -2.8(10) . . . . ?
O7 C29 C30 C31 -179.5(6) . . . . ?
C35 C30 C31 C32 0.1(12) . . . . ?
C29 C30 C31 C32 177.6(7) . . . . ?
C30 C31 C32 C33 -0.3(14) . . . . ?
C31 C32 C33 C34 0.2(16) . . . . ?
C32 C33 C34 C35 0.2(16) . . . . ?
C31 C30 C35 C34 0.3(12) . . . . ?
C29 C30 C35 C34 -177.1(7) . . . . ?
C33 C34 C35 C30 -0.5(15) . . . . ?
Co3 O8 C36 C37 132.3(6) . . . . ?
Co2 O8 C36 C37 -13.0(9) . . . . ?
Co3 O8 C36 C41 -48.2(7) . . . . ?
Co2 O8 C36 C41 166.5(4) . . . . ?
O8 C36 C37 C38 -177.5(6) . . . . ?
C41 C36 C37 C38 3.0(10) . . . . ?
C36 C37 C38 C39 -0.8(12) . . . . ?
C37 C38 C39 C40 -0.3(12) . . . . ?
C38 C39 C40 C41 -0.9(13) . . . . ?
C39 C40 C41 C36 3.0(12) . . . . ?
C39 C40 C41 C42 -175.3(7) . . . . ?
O8 C36 C41 C40 176.4(6) . . . . ?
C37 C36 C41 C40 -4.0(10) . . . . ?
O8 C36 C41 C42 -5.2(9) . . . . ?
C37 C36 C41 C42 174.3(6) . . . . ?
C40 C41 C42 N3 -122.0(7) . . . . ?
C36 C41 C42 N3 59.8(8) . . . . ?
C40 C41 C42 C43 110.9(8) . . . . ?
C36 C41 C42 C43 -67.4(8) . . . . ?
C44 N3 C42 C41 169.2(6) . . . . ?
Co3 N3 C42 C41 -55.9(7) . . . . ?
C44 N3 C42 C43 -64.3(7) . . . . ?
Co3 N3 C42 C43 70.6(6) . . . . ?
C42 N3 C44 C45 -167.4(6) . . . . ?
Co3 N3 C44 C45 58.5(7) . . . . ?
N3 C44 C45 C48 -67.8(8) . . . . ?
N3 C44 C45 C47 59.7(8) . . . . ?
N3 C44 C45 C46 178.3(6) . . . . ?
C49 N4 C48 C45 169.1(6) . . . . ?
Co3 N4 C48 C45 -56.3(7) . . . . ?
C47 C45 C48 N4 -60.3(8) . . . . ?
C44 C45 C48 N4 66.2(8) . . . . ?
C46 C45 C48 N4 -179.2(6) . . . . ?
C48 N4 C49 C51 -170.1(6) . . . . ?
Co3 N4 C49 C51 54.3(7) . . . . ?
C48 N4 C49 C50 63.9(7) . . . . ?
Co3 N4 C49 C50 -71.7(6) . . . . ?
C50 C49 C51 C52 -105.8(8) . . . . ?
N4 C49 C51 C52 126.8(8) . . . . ?
C50 C49 C51 C56 69.3(9) . . . . ?
N4 C49 C51 C56 -58.0(9) . . . . ?
C56 C51 C52 C53 -3.9(14) . . . . ?
C49 C51 C52 C53 171.3(9) . . . . ?
C51 C52 C53 C54 1.9(18) . . . . ?
C52 C53 C54 C55 1.3(19) . . . . ?
C53 C54 C55 C56 -2.4(17) . . . . ?
Co3 O9 C56 C55 -135.3(7) . . . . ?
Co2 O9 C56 C55 14.9(10) . . . . ?
Co3 O9 C56 C51 45.1(9) . . . . ?
Co2 O9 C56 C51 -164.8(5) . . . . ?
C54 C55 C56 O9 -179.3(9) . . . . ?
C54 C55 C56 C51 0.3(14) . . . . ?
C52 C51 C56 O9 -177.6(7) . . . . ?
C49 C51 C56 O9 7.2(11) . . . . ?
C52 C51 C56 C55 2.7(12) . . . . ?
C49 C51 C56 C55 -172.5(8) . . . . ?
Co1 O5B S1 C58 -131.7(8) . . . . ?
Co1 O5B S1 C57 125.4(8) . . . . ?
O72 C71 C73 C74 -34(3) . . . . ?
O5A C71 C73 C74 138(2) . . . . ?
O72 C71 C73 C78 143(2) . . . . ?
O5A C71 C73 C78 -45(3) . . . . ?
C78 C73 C74 C75 0.0 . . . . ?
C71 C73 C74 C75 177(2) . . . . ?
C73 C74 C75 C76 0.0 . . . . ?
C74 C75 C76 C77 0.0 . . . . ?
C75 C76 C77 C78 0.0 . . . . ?
C76 C77 C78 C73 0.0 . . . . ?
C74 C73 C78 C77 0.0 . . . . ?
C71 C73 C78 C77 -177(2) . . . . ?
Co3 O10B C81 O82 -38(5) . . . . ?
Co3 O10B C81 C83 151(2) . . . . ?
O10B C81 C83 C84 -149(2) . . . . ?
O82 C81 C83 C84 39(2) . . . . ?
O10B C81 C83 C88 32(3) . . . . ?
O82 C81 C83 C88 -140.3(14) . . . . ?
C88 C83 C84 C85 0.0 . . . . ?
C81 C83 C84 C85 -179.4(14) . . . . ?
C83 C84 C85 C86 0.0 . . . . ?
C84 C85 C86 C87 0.0 . . . . ?
C85 C86 C87 C88 0.0 . . . . ?
C86 C87 C88 C83 0.0 . . . . ?
C84 C83 C88 C87 0.0 . . . . ?
C81 C83 C88 C87 179.4(15) . . . . ?
O11 Cl1 O14 O14 -37(4) . . . 3_667 ?
O12 Cl1 O14 O14 84(4) . . . 3_667 ?
O13 Cl1 O14 O14 -156(4) . . . 3_667 ?
C59 S2 O10A Co3 131.0(7) . . . . ?
C60 S2 O10A Co3 -124.9(7) . . . . ?
O72 C71 O5A Co1 -3(5) . . . . ?
C73 C71 O5A Co1 -175(2) . . . . ?
